data_1503185
loop_
_publ_author_name
'Sabala, Roc\'io'
'Hern\'andez-Garc\'ia, Luis'
'Ortiz, Aurelio'
'Romero, Mois\'es'
'Olivo, Horacio F.'

_publ_section_title
;
 Diastereoselective conjugate addition of organocuprates to chiral N-enoyl
 oxazolidinethiones.
;
_journal_issue 19
_journal_name_full 'Organic letters'
_journal_page_first 4268
_journal_page_last 4270
_journal_paper_doi 10.1021/ol101687e
_journal_volume 12
_journal_year 2010
_chemical_absolute_configuration ad
_chemical_formula_moiety 'C22 H25 N O2 S'
_chemical_formula_sum 'C22 H25 N O2 S'
_chemical_formula_weight 367.49
_space_group_IT_number 4
_symmetry_cell_setting monoclinic
_symmetry_Int_Tables_number 4
_symmetry_space_group_name_Hall 'P 2yb'
_symmetry_space_group_name_H-M 'P 1 21 1'
_atom_sites_solution_hydrogens geom
_atom_sites_solution_primary direct
_atom_sites_solution_secondary difmap
_audit_creation_date 2009-11-08
_audit_creation_method SHELXTL-Plus
_cell_angle_alpha 90.00
_cell_angle_beta 96.72(3)
_cell_angle_gamma 90.00
_cell_formula_units_Z 2
_cell_length_a 5.437(2)
_cell_length_b 16.067(6)
_cell_length_c 11.335(4)
_cell_measurement_pressure 101(2)
_cell_measurement_reflns_used 94
_cell_measurement_temperature 298(1)
_cell_measurement_theta_max 11.66
_cell_measurement_theta_min 4.60
_cell_volume 983.4(6)
_computing_cell_refinement XSCANS
_computing_data_collection 'XSCANS (Siemens, 1996)'
_computing_data_reduction XSCANS
_computing_molecular_graphics 'MERCURY CSD 2.0 (Macrae et al., 2006)'
_computing_publication_material SHELXL-97
_computing_structure_refinement 'SHELXL-97 (Sheldrick, 2008)'
_computing_structure_solution 'SHELXS-97 (Sheldrick, 2008)'
_diffrn_ambient_pressure 101(2)
_diffrn_ambient_temperature 298(1)
_diffrn_measured_fraction_theta_full 0.999
_diffrn_measured_fraction_theta_max 0.999
_diffrn_measurement_device_type 'Siemens P4'
_diffrn_measurement_method '2\q/\w scans'
_diffrn_radiation_monochromator graphite
_diffrn_radiation_probe x-ray
_diffrn_radiation_source 'fine-focus sealed tube'
_diffrn_radiation_type MoK\a
_diffrn_radiation_wavelength 0.71073
_diffrn_reflns_av_R_equivalents 0.0517
_diffrn_reflns_av_sigmaI/netI 0.0455
_diffrn_reflns_limit_h_max 6
_diffrn_reflns_limit_h_min -6
_diffrn_reflns_limit_k_max 19
_diffrn_reflns_limit_k_min -19
_diffrn_reflns_limit_l_max 13
_diffrn_reflns_limit_l_min -13
_diffrn_reflns_number 7484
_diffrn_reflns_theta_full 25.04
_diffrn_reflns_theta_max 25.04
_diffrn_reflns_theta_min 1.81
_diffrn_source_current 30
_diffrn_source_power 1.5
_diffrn_source_type FN4
_diffrn_source_voltage 50
_diffrn_standards_decay_% 14
_diffrn_standards_interval_count 97
_diffrn_standards_number 3
_exptl_absorpt_coefficient_mu 0.180
_exptl_absorpt_correction_T_max 0.9646
_exptl_absorpt_correction_T_min 0.2854
_exptl_absorpt_correction_type refdelf
_exptl_absorpt_process_details
;

Walker, N. & Stuart, D (1983) Acta. Cryst. A39, 158-166

;
_exptl_crystal_colour Colourless
_exptl_crystal_density_diffrn 1.241
_exptl_crystal_density_method 'not measured'
_exptl_crystal_description Prism
_exptl_crystal_F_000 392
_exptl_crystal_size_max 0.60
_exptl_crystal_size_mid 0.20
_exptl_crystal_size_min 0.20
_refine_diff_density_max 0.253
_refine_diff_density_min -0.253
_refine_diff_density_rms 0.051
_refine_ls_abs_structure_details 'Flack H D (1983), Acta Cryst. A39, 876-881; 1668 Friedel pairs'
_refine_ls_abs_structure_Flack -0.05(10)
_refine_ls_extinction_method none
_refine_ls_goodness_of_fit_ref 1.570
_refine_ls_hydrogen_treatment constr
_refine_ls_matrix_type full
_refine_ls_number_parameters 238
_refine_ls_number_reflns 3482
_refine_ls_number_restraints 1
_refine_ls_restrained_S_all 1.570
_refine_ls_R_factor_all 0.0653
_refine_ls_R_factor_gt 0.0566
_refine_ls_shift/su_max 0.000
_refine_ls_shift/su_mean 0.000
_refine_ls_structure_factor_coef Fsqd
_refine_ls_weighting_details 'calc w=1/[\s^2^(Fo^2^)+(0.05P)^2^] where P=(Fo^2^+2Fc^2^)/3'
_refine_ls_weighting_scheme calc
_refine_ls_wR_factor_gt 0.1339
_refine_ls_wR_factor_ref 0.1379
_reflns_number_gt 2939
_reflns_number_total 3482
_reflns_threshold_expression I>2\s(I)
_cod_data_source_file ol101687e_si_005.cif
_cod_data_source_block ao12
_cod_original_cell_volume 983.4(7)
_cod_original_sg_symbol_H-M 'P 21'
_cod_database_code 1503185
_exptl_absorpt_factor_mur 0.036

loop_
_symmetry_equiv_pos_as_xyz
'x, y, z'
'-x, y+1/2, -z'

loop_
_atom_site_label
_atom_site_type_symbol
_atom_site_fract_x
_atom_site_fract_y
_atom_site_fract_z
_atom_site_U_iso_or_equiv
_atom_site_adp_type
_atom_site_occupancy
_atom_site_symmetry_multiplicity
_atom_site_calc_flag
_atom_site_refinement_flags
S1 S 0.02561(19) 0.03363(6) 0.95874(9) 0.0747(3) Uani 1 1 d .
O1 O 0.2218(4) -0.09126(15) 1.07286(19) 0.0680(7) Uani 1 1 d .
C2 C 0.2164(6) -0.0433(2) 0.9764(3) 0.0558(8) Uani 1 1 d .
N3 N 0.3878(5) -0.07479(15) 0.9063(2) 0.0521(6) Uani 1 1 d .
C4 C 0.4930(6) -0.15273(19) 0.9539(2) 0.0495(7) Uani 1 1 d .
H4A H 0.6732 -0.1504 0.9545 0.059 Uiso 1 1 calc R
C5 C 0.4319(7) -0.1495(2) 1.0826(3) 0.0593(8) Uani 1 1 d .
C6 C 0.6390(8) -0.1082(3) 1.1628(3) 0.0761(11) Uani 1 1 d .
H6A H 0.5849 -0.0976 1.2390 0.114 Uiso 1 1 calc R
H6B H 0.6827 -0.0566 1.1279 0.114 Uiso 1 1 calc R
H6C H 0.7807 -0.1443 1.1723 0.114 Uiso 1 1 calc R
C7 C 0.3471(9) -0.2274(3) 1.1356(4) 0.0826(12) Uani 1 1 d .
H7A H 0.2982 -0.2156 1.2126 0.124 Uiso 1 1 calc R
H7B H 0.4796 -0.2672 1.1433 0.124 Uiso 1 1 calc R
H7C H 0.2085 -0.2497 1.0852 0.124 Uiso 1 1 calc R
C8 C 0.3971(6) -0.22790(18) 0.8836(3) 0.0505(7) Uani 1 1 d .
C9 C 0.1683(6) -0.2300(2) 0.8170(3) 0.0611(8) Uani 1 1 d .
H9A H 0.0672 -0.1832 0.8121 0.073 Uiso 1 1 calc R
C10 C 0.0897(7) -0.3020(2) 0.7578(3) 0.0679(9) Uani 1 1 d .
H10A H -0.0643 -0.3030 0.7125 0.081 Uiso 1 1 calc R
C11 C 0.2343(8) -0.3715(2) 0.7647(3) 0.0731(10) Uani 1 1 d .
H11A H 0.1788 -0.4197 0.7247 0.088 Uiso 1 1 calc R
C12 C 0.4584(8) -0.3700(2) 0.8300(4) 0.0694(10) Uani 1 1 d .
H12A H 0.5576 -0.4174 0.8353 0.083 Uiso 1 1 calc R
C13 C 0.5394(7) -0.2990(2) 0.8883(3) 0.0601(9) Uani 1 1 d .
H13A H 0.6948 -0.2986 0.9324 0.072 Uiso 1 1 calc R
C14 C 0.4612(7) -0.0449(2) 0.7996(3) 0.0585(8) Uani 1 1 d .
O15 O 0.6066(5) -0.08709(15) 0.7545(2) 0.0711(7) Uani 1 1 d .
C16 C 0.3583(9) 0.0353(2) 0.7496(3) 0.0808(12) Uani 1 1 d .
H16A H 0.4404 0.0808 0.7945 0.097 Uiso 1 1 calc R
H16B H 0.1836 0.0379 0.7594 0.097 Uiso 1 1 calc R
C17 C 0.3880(6) 0.04682(17) 0.6194(2) 0.0505(7) Uani 1 1 d .
H17A H 0.5574 0.0309 0.6075 0.061 Uiso 1 1 calc R
C18 C 0.2094(9) -0.0108(2) 0.5441(4) 0.0811(11) Uani 1 1 d .
H18A H 0.0415 0.0087 0.5472 0.097 Uiso 1 1 calc R
H18B H 0.2218 -0.0662 0.5782 0.097 Uiso 1 1 calc R
C19 C 0.2583(13) -0.0157(3) 0.4157(4) 0.117(2) Uani 1 1 d .
H19A H 0.1438 -0.0540 0.3738 0.175 Uiso 1 1 calc R
H19B H 0.4245 -0.0347 0.4119 0.175 Uiso 1 1 calc R
H19C H 0.2374 0.0384 0.3800 0.175 Uiso 1 1 calc R
C20 C 0.3496(6) 0.13652(18) 0.5818(2) 0.0478(7) Uani 1 1 d .
C21 C 0.1559(6) 0.1831(2) 0.6127(3) 0.0571(8) Uani 1 1 d .
H21A H 0.0478 0.1600 0.6614 0.069 Uiso 1 1 calc R
C22 C 0.1186(7) 0.2634(2) 0.5729(3) 0.0658(9) Uani 1 1 d .
H22A H -0.0130 0.2939 0.5960 0.079 Uiso 1 1 calc R
C23 C 0.2714(8) 0.2991(2) 0.5001(3) 0.0665(10) Uani 1 1 d .
H23A H 0.2440 0.3533 0.4729 0.080 Uiso 1 1 calc R
C24 C 0.4637(7) 0.2543(2) 0.4679(3) 0.0658(9) Uani 1 1 d .
H24A H 0.5703 0.2774 0.4185 0.079 Uiso 1 1 calc R
C25 C 0.5000(7) 0.1739(2) 0.5094(3) 0.0600(8) Uani 1 1 d .
H25A H 0.6331 0.1438 0.4869 0.072 Uiso 1 1 calc R

loop_
_atom_site_aniso_label
_atom_site_aniso_U_11
_atom_site_aniso_U_22
_atom_site_aniso_U_33
_atom_site_aniso_U_23
_atom_site_aniso_U_13
_atom_site_aniso_U_12
S1 0.0702(6) 0.0707(6) 0.0839(6) 0.0026(5) 0.0123(5) 0.0184(5)
O1 0.0660(15) 0.0829(16) 0.0576(13) 0.0148(12) 0.0177(11) 0.0156(13)
C2 0.057(2) 0.0568(18) 0.0527(16) -0.0020(15) 0.0033(15) -0.0006(16)
N3 0.0654(16) 0.0471(14) 0.0443(12) 0.0041(11) 0.0085(12) 0.0096(12)
C4 0.0541(17) 0.0487(16) 0.0464(15) 0.0097(13) 0.0084(14) 0.0037(14)
C5 0.066(2) 0.062(2) 0.0495(16) 0.0102(16) 0.0066(16) 0.0144(18)
C6 0.081(3) 0.096(3) 0.0502(18) -0.0010(18) 0.0011(18) 0.008(2)
C7 0.103(3) 0.081(3) 0.068(2) 0.025(2) 0.026(2) 0.002(2)
C8 0.0566(18) 0.0477(17) 0.0477(16) 0.0120(13) 0.0083(14) 0.0032(15)
C9 0.0510(18) 0.071(2) 0.0609(18) 0.0111(17) 0.0032(15) 0.0070(17)
C10 0.061(2) 0.077(2) 0.063(2) 0.0071(18) -0.0032(16) -0.013(2)
C11 0.085(3) 0.062(2) 0.071(2) -0.0010(18) 0.005(2) -0.014(2)
C12 0.078(3) 0.0498(19) 0.081(2) 0.0082(18) 0.009(2) 0.0024(18)
C13 0.061(2) 0.054(2) 0.064(2) 0.0058(15) 0.0010(16) 0.0048(16)
C14 0.084(2) 0.0482(17) 0.0440(16) -0.0009(14) 0.0104(16) 0.0036(18)
O15 0.1063(19) 0.0586(13) 0.0518(12) 0.0076(10) 0.0245(13) 0.0145(14)
C16 0.135(4) 0.0553(19) 0.0547(18) 0.0103(18) 0.023(2) 0.023(3)
C17 0.0618(17) 0.0447(16) 0.0451(14) 0.0026(13) 0.0066(13) 0.0046(15)
C18 0.086(3) 0.0450(18) 0.109(3) 0.000(2) -0.005(2) -0.0014(18)
C19 0.177(6) 0.085(3) 0.076(3) -0.009(2) -0.042(3) 0.008(3)
C20 0.0550(17) 0.0450(15) 0.0415(14) 0.0025(13) -0.0027(13) -0.0025(14)
C21 0.060(2) 0.0517(19) 0.0597(18) 0.0037(15) 0.0090(15) 0.0010(16)
C22 0.070(2) 0.0529(19) 0.072(2) -0.0035(17) -0.0054(18) 0.0106(18)
C23 0.077(3) 0.0463(18) 0.071(2) 0.0092(17) -0.0128(19) -0.0066(19)
C24 0.064(2) 0.062(2) 0.071(2) 0.0161(17) 0.0043(18) -0.0088(19)
C25 0.063(2) 0.0578(19) 0.0594(18) 0.0098(16) 0.0061(15) -0.0007(16)

loop_
_atom_type_symbol
_atom_type_description
_atom_type_scat_dispersion_real
_atom_type_scat_dispersion_imag
_atom_type_scat_source
C C 0.0033 0.0016 'International Tables Vol C Tables 4.2.6.8 and 6.1.1.4'
H H 0.0000 0.0000 'International Tables Vol C Tables 4.2.6.8 and 6.1.1.4'
N N 0.0061 0.0033 'International Tables Vol C Tables 4.2.6.8 and 6.1.1.4'
O O 0.0106 0.0060 'International Tables Vol C Tables 4.2.6.8 and 6.1.1.4'
S S 0.1246 0.1234 'International Tables Vol C Tables 4.2.6.8 and 6.1.1.4'

loop_
_geom_angle_atom_site_label_1
_geom_angle_atom_site_label_2
_geom_angle_atom_site_label_3
_geom_angle
C2 O1 C5 111.8(2)
O1 C2 N3 107.8(3)
O1 C2 S1 119.8(2)
N3 C2 S1 132.4(2)
C2 N3 C14 130.2(3)
C2 N3 C4 111.3(2)
C14 N3 C4 118.4(2)
N3 C4 C8 113.5(3)
N3 C4 C5 101.8(2)
C8 C4 C5 115.5(3)
N3 C4 H4A 108.6
C8 C4 H4A 108.6
C5 C4 H4A 108.6
C7 C5 O1 106.9(3)
C7 C5 C6 111.7(3)
O1 C5 C6 106.4(3)
C7 C5 C4 117.9(3)
O1 C5 C4 101.7(2)
C6 C5 C4 110.9(3)
C5 C6 H6A 109.5
C5 C6 H6B 109.5
H6A C6 H6B 109.5
C5 C6 H6C 109.5
H6A C6 H6C 109.5
H6B C6 H6C 109.5
C5 C7 H7A 109.5
C5 C7 H7B 109.5
H7A C7 H7B 109.5
C5 C7 H7C 109.5
H7A C7 H7C 109.5
H7B C7 H7C 109.5
C9 C8 C13 117.9(3)
C9 C8 C4 123.0(3)
C13 C8 C4 119.1(3)
C8 C9 C10 119.7(3)
C8 C9 H9A 120.1
C10 C9 H9A 120.1
C11 C10 C9 121.0(3)
C11 C10 H10A 119.5
C9 C10 H10A 119.5
C10 C11 C12 119.7(3)
C10 C11 H11A 120.2
C12 C11 H11A 120.2
C13 C12 C11 119.9(3)
C13 C12 H12A 120.0
C11 C12 H12A 120.0
C12 C13 C8 121.8(3)
C12 C13 H13A 119.1
C8 C13 H13A 119.1
O15 C14 N3 116.2(3)
O15 C14 C16 124.3(3)
N3 C14 C16 119.5(3)
C14 C16 C17 113.5(3)
C14 C16 H16A 108.9
C17 C16 H16A 108.9
C14 C16 H16B 108.9
C17 C16 H16B 108.9
H16A C16 H16B 107.7
C16 C17 C20 111.4(2)
C16 C17 C18 109.7(3)
C20 C17 C18 111.2(3)
C16 C17 H17A 108.1
C20 C17 H17A 108.1
C18 C17 H17A 108.1
C17 C18 C19 113.4(4)
C17 C18 H18A 108.9
C19 C18 H18A 108.9
C17 C18 H18B 108.9
C19 C18 H18B 108.9
H18A C18 H18B 107.7
C18 C19 H19A 109.5
C18 C19 H19B 109.5
H19A C19 H19B 109.5
C18 C19 H19C 109.5
H19A C19 H19C 109.5
H19B C19 H19C 109.5
C21 C20 C25 116.5(3)
C21 C20 C17 122.3(3)
C25 C20 C17 121.1(3)
C22 C21 C20 121.2(3)
C22 C21 H21A 119.4
C20 C21 H21A 119.4
C23 C22 C21 121.1(4)
C23 C22 H22A 119.5
C21 C22 H22A 119.5
C22 C23 C24 118.9(3)
C22 C23 H23A 120.6
C24 C23 H23A 120.6
C23 C24 C25 119.4(3)
C23 C24 H24A 120.3
C25 C24 H24A 120.3
C24 C25 C20 123.0(3)
C24 C25 H25A 118.5
C20 C25 H25A 118.5

loop_
_geom_bond_atom_site_label_1
_geom_bond_atom_site_label_2
_geom_bond_distance
S1 C2 1.611(4)
O1 C2 1.335(4)
O1 C5 1.471(4)
C2 N3 1.389(4)
N3 C14 1.402(4)
N3 C4 1.454(4)
C4 C8 1.506(5)
C4 C5 1.534(4)
C4 H4A 0.9800
C5 C7 1.485(5)
C5 C6 1.515(5)
C6 H6A 0.9600
C6 H6B 0.9600
C6 H6C 0.9600
C7 H7A 0.9600
C7 H7B 0.9600
C7 H7C 0.9600
C8 C9 1.378(5)
C8 C13 1.377(5)
C9 C10 1.379(5)
C9 H9A 0.9300
C10 C11 1.363(6)
C10 H10A 0.9300
C11 C12 1.350(6)
C11 H11A 0.9300
C12 C13 1.366(5)
C12 H12A 0.9300
C13 H13A 0.9300
C14 O15 1.201(4)
C14 C16 1.489(5)
C16 C17 1.515(4)
C16 H16A 0.9700
C16 H16B 0.9700
C17 C20 1.510(4)
C17 C18 1.528(5)
C17 H17A 0.9800
C18 C19 1.511(7)
C18 H18A 0.9700
C18 H18B 0.9700
C19 H19A 0.9600
C19 H19B 0.9600
C19 H19C 0.9600
C20 C21 1.370(5)
C20 C25 1.364(5)
C21 C22 1.374(5)
C21 H21A 0.9300
C22 C23 1.365(5)
C22 H22A 0.9300
C23 C24 1.354(5)
C23 H23A 0.9300
C24 C25 1.381(5)
C24 H24A 0.9300
C25 H25A 0.9300

loop_
_geom_torsion_atom_site_label_1
_geom_torsion_atom_site_label_2
_geom_torsion_atom_site_label_3
_geom_torsion_atom_site_label_4
_geom_torsion
C5 O1 C2 N3 10.3(4)
C5 O1 C2 S1 -171.1(2)
O1 C2 N3 C14 -176.5(3)
S1 C2 N3 C14 5.1(6)
O1 C2 N3 C4 6.2(4)
S1 C2 N3 C4 -172.1(3)
C2 N3 C4 C8 106.0(3)
C14 N3 C4 C8 -71.6(4)
C2 N3 C4 C5 -18.7(3)
C14 N3 C4 C5 163.7(3)
C2 O1 C5 C7 -145.4(3)
C2 O1 C5 C6 95.0(3)
C2 O1 C5 C4 -21.2(3)
N3 C4 C5 C7 139.1(3)
C8 C4 C5 C7 15.7(5)
N3 C4 C5 O1 22.5(3)
C8 C4 C5 O1 -100.8(3)
N3 C4 C5 C6 -90.3(3)
C8 C4 C5 C6 146.4(3)
N3 C4 C8 C9 -26.5(4)
C5 C4 C8 C9 90.4(4)
N3 C4 C8 C13 155.6(3)
C5 C4 C8 C13 -87.5(4)
C13 C8 C9 C10 -0.2(5)
C4 C8 C9 C10 -178.0(3)
C8 C9 C10 C11 0.5(5)
C9 C10 C11 C12 -0.3(6)
C10 C11 C12 C13 -0.2(6)
C11 C12 C13 C8 0.6(6)
C9 C8 C13 C12 -0.4(5)
C4 C8 C13 C12 177.6(3)
C2 N3 C14 O15 -176.6(3)
C4 N3 C14 O15 0.5(4)
C2 N3 C14 C16 3.5(5)
C4 N3 C14 C16 -179.4(3)
O15 C14 C16 C17 18.0(6)
N3 C14 C16 C17 -162.1(3)
C14 C16 C17 C20 -163.9(3)
C14 C16 C17 C18 72.5(4)
C16 C17 C18 C19 -169.1(4)
C20 C17 C18 C19 67.2(5)
C16 C17 C20 C21 -45.7(4)
C18 C17 C20 C21 77.0(4)
C16 C17 C20 C25 137.9(4)
C18 C17 C20 C25 -99.3(4)
C25 C20 C21 C22 -0.5(5)
C17 C20 C21 C22 -177.0(3)
C20 C21 C22 C23 0.8(5)
C21 C22 C23 C24 -0.6(5)
C22 C23 C24 C25 0.1(5)
C23 C24 C25 C20 0.2(5)
C21 C20 C25 C24 0.0(5)
C17 C20 C25 C24 176.5(3)
